data_1565139
loop_
_publ_author_name
'Wang, Zheng'
'Lin, Qing'
'Ma, Ning'
'Liu, Song'
'Han, Mingyang'
'Yan, Xiuli'
'Liu, Qingbin'
'Solan, Gregory A.'
'Sun, Wen-Hua'

_publ_section_title
;
 Direct synthesis of ring-fused quinolines and pyridines catalyzed by
 NNHY-ligated manganese complexes (Y = NR2 or SR)
;
_journal_issue 24
_journal_name_full 'Catalysis Science &amp; Technology'
_journal_page_first 8026
_journal_page_last 8036
_journal_paper_doi 10.1039/D1CY01945G
_journal_volume 11
_journal_year 2021
_chemical_formula_moiety 'Br, C16 H20 Mn N2 O3 S'
_chemical_formula_sum 'C16 H20 Br Mn N2 O3 S'
_chemical_formula_weight 455.26
_space_group_crystal_system triclinic
_space_group_IT_number 2
_space_group_name_Hall '-P 1'
_space_group_name_H-M_alt 'P -1'
_symmetry_Int_Tables_number 2
_audit_creation_date 2021-03-29
_audit_creation_method
;
Olex2 1.2
(compiled 2014.03.20 svn.r2914 for OlexSys, GUI svn.r4816)
;
_audit_update_record
;
2021-05-22 deposited with the CCDC.	2021-11-08 downloaded from the CCDC.
;
_cell_angle_alpha 103.0666(16)
_cell_angle_beta 101.3527(15)
_cell_angle_gamma 108.6668(17)
_cell_formula_units_Z 2
_cell_length_a 7.71788(15)
_cell_length_b 10.1753(2)
_cell_length_c 13.2154(2)
_cell_measurement_reflns_used 8904
_cell_measurement_temperature 169.98(10)
_cell_measurement_theta_max 75.1460
_cell_measurement_theta_min 4.8070
_cell_volume 916.12(3)
_computing_cell_refinement 'CrysAlisPro 1.171.40.67a (Rigaku OD, 2019)'
_computing_data_collection 'CrysAlisPro 1.171.40.67a (Rigaku OD, 2019)'
_computing_data_reduction 'CrysAlisPro 1.171.40.67a (Rigaku OD, 2019)'
_computing_molecular_graphics 'Olex2 (Dolomanov et al., 2009)'
_computing_publication_material 'Olex2 (Dolomanov et al., 2009)'
_computing_structure_refinement 'olex2.refine (Bourhis et al., 2013)'
_diffrn_ambient_environment N~2~
_diffrn_ambient_temperature 169.98(10)
_diffrn_detector 'Hybrid Pixel Array Detector'
_diffrn_detector_area_resol_mean 10.0000
_diffrn_detector_type HyPix
_diffrn_measured_fraction_theta_full 0.9991
_diffrn_measured_fraction_theta_max 0.9991
_diffrn_measurement_device 'four-circle diffractometer'
_diffrn_measurement_device_type 'XtaLAB Synergy R, HyPix'
_diffrn_measurement_method '\w scans'
_diffrn_orient_matrix_type 'CrysAlisPro convention (1999,Acta A55,543-557)'
_diffrn_orient_matrix_UB_11 0.1843806000
_diffrn_orient_matrix_UB_12 0.1212110000
_diffrn_orient_matrix_UB_13 0.0034844000
_diffrn_orient_matrix_UB_21 -0.0504917000
_diffrn_orient_matrix_UB_22 0.1144193000
_diffrn_orient_matrix_UB_23 0.0732295000
_diffrn_orient_matrix_UB_31 0.1094289000
_diffrn_orient_matrix_UB_32 -0.0222255000
_diffrn_orient_matrix_UB_33 0.1013834000
_diffrn_radiation_monochromator mirror
_diffrn_radiation_probe x-ray
_diffrn_radiation_type 'Cu K\a'
_diffrn_radiation_wavelength 1.54184
_diffrn_reflns_av_R_equivalents 0.0251
_diffrn_reflns_av_unetI/netI 0.0209
_diffrn_reflns_limit_h_max 9
_diffrn_reflns_limit_h_min -9
_diffrn_reflns_limit_k_max 12
_diffrn_reflns_limit_k_min -12
_diffrn_reflns_limit_l_max 16
_diffrn_reflns_limit_l_min -15
_diffrn_reflns_number 10617
_diffrn_reflns_theta_full 75.2343
_diffrn_reflns_theta_max 75.23
_diffrn_reflns_theta_min 4.83
_diffrn_source 'Rotating-anode X-ray tube'
_diffrn_source_type 'PhotonJet R (Cu) X-ray Source'
_exptl_absorpt_coefficient_mu 9.622
_exptl_absorpt_correction_T_max 1.00000
_exptl_absorpt_correction_T_min 0.35222
_exptl_absorpt_correction_type multi-scan
_exptl_absorpt_process_details
;
CrysAlisPro 1.171.40.67a (Rigaku Oxford Diffraction, 2019)
Empirical absorption correction using spherical harmonics,
 implemented in SCALE3 ABSPACK scaling algorithm.
;
_exptl_crystal_colour yellow
_exptl_crystal_colour_primary yellow
_exptl_crystal_density_diffrn 1.6503
_exptl_crystal_description block
_exptl_crystal_F_000 459.3214
_exptl_crystal_size_max 0.24
_exptl_crystal_size_mid 0.18
_exptl_crystal_size_min 0.1
_refine_diff_density_max 0.7445
_refine_diff_density_min -0.6728
_refine_diff_density_rms 0.0944
_refine_ls_d_res_high 0.7972
_refine_ls_d_res_low 9.1613
_refine_ls_extinction_expression Fc^*^=kFc[1+0.001xFc^2^\l^3^/sin(2\q)]^-1/4^
_refine_ls_goodness_of_fit_ref 1.0414
_refine_ls_hydrogen_treatment constr
_refine_ls_matrix_type full
_refine_ls_number_constraints 32
_refine_ls_number_parameters 218
_refine_ls_number_reflns 3608
_refine_ls_number_restraints 0
_refine_ls_restrained_S_all 1.0414
_refine_ls_R_factor_all 0.0341
_refine_ls_R_factor_gt 0.0337
_refine_ls_shift/su_max 0.0003
_refine_ls_shift/su_mean 0.0000
_refine_ls_structure_factor_coef Fsqd
_refine_ls_weighting_details 'w=1/[\s^2^(Fo^2^)+(0.0651P)^2^+0.5318P] where P=(Fo^2^+2Fc^2^)/3'
_refine_ls_weighting_scheme calc
_refine_ls_wR_factor_gt 0.0915
_refine_ls_wR_factor_ref 0.0919
_reflns_Friedel_coverage 0.0
_reflns_limit_h_max 9
_reflns_limit_h_min -9
_reflns_limit_k_max 12
_reflns_limit_k_min -12
_reflns_limit_l_max 16
_reflns_limit_l_min 0
_reflns_number_gt 3546
_reflns_number_total 3608
_reflns_threshold_expression I>=2u(I)
_cod_data_source_file d1cy01945g2.cif
_cod_data_source_block Mn4
_cod_depositor_comments 'Adding full bibliography for 1565138--1565140.cif.'
_cod_database_code 1565139
_chemical_oxdiff_formula 'C H N S Mn Br'
_diffrn_oxdiff_ac3_digest_frames
;
01c1fe2e3d79799f83b88ed21405287bde034326357
;
_reflns_odcompleteness_completeness 99.91
_reflns_odcompleteness_iscentric 1
_reflns_odcompleteness_theta 66.97
_olex2_refinement_description
;
1. Fixed Uiso
 At 1.2 times of:
  All C(H) groups, All C(H,H) groups, All N(H) groups
 At 1.5 times of:
  All C(H,H,H) groups
2.a Ternary CH refined with riding coordinates:
 N2(H2), C8(H8)
2.b Secondary CH2 refined with riding coordinates:
 C12(H12a,H12b), C10(H10a,H10b), C7(H7a,H7b), C11(H11a,H11b), C5(H5a,H5b),
 C6(H6a,H6b)
2.c Aromatic/amide H refined with riding coordinates:
 C3(H3), C1(H1), C2(H2a)
2.d Idealised Me refined as rotating group:
 C13(H13a,H13b,H13c)
;
_oxdiff_exptl_absorpt_empirical_details
;
Empirical correction (ABSPACK) includes:
- Absorption correction using spherical harmonics
- Frame scaling
;
_oxdiff_exptl_absorpt_empirical_full_max 1.671
_oxdiff_exptl_absorpt_empirical_full_min 0.735

loop_
_space_group_symop_id
_space_group_symop_operation_xyz
1 x,y,z
2 -x,-y,-z

loop_
_atom_site_label
_atom_site_type_symbol
_atom_site_fract_x
_atom_site_fract_y
_atom_site_fract_z
_atom_site_U_iso_or_equiv
_atom_site_adp_type
_atom_site_occupancy
_atom_site_refinement_flags_posn
Br1 Br 0.29636(3) 0.66089(3) 0.847498(19) 0.02781(12) Uani 1.000000 .
Mn1 Mn 0.36020(5) 0.24333(4) 0.71784(3) 0.01781(12) Uani 1.000000 .
S1 S 0.61519(8) 0.17071(6) 0.77589(4) 0.02217(15) Uani 1.000000 .
O1 O 0.0322(3) 0.3211(2) 0.63678(15) 0.0332(4) Uani 1.000000 .
N2 N 0.5482(3) 0.4522(2) 0.81536(14) 0.0183(4) Uani 1.000000 .
H2 H 0.4774(3) 0.4940(2) 0.84848(14) 0.0220(4) Uiso 1.000000 R
N1 N 0.5058(3) 0.3044(2) 0.61029(15) 0.0199(4) Uani 1.000000 .
O2 O 0.1858(3) 0.1899(3) 0.89192(17) 0.0419(5) Uani 1.000000 .
O3 O 0.1198(3) -0.0562(2) 0.57524(18) 0.0464(5) Uani 1.000000 .
C9 C 0.6266(3) 0.4455(2) 0.64304(17) 0.0181(4) Uani 1.000000 .
C12 C 0.5710(4) 0.0772(3) 0.8764(2) 0.0248(5) Uani 1.000000 .
H12a H 0.5474(4) 0.1393(3) 0.9350(2) 0.0298(6) Uiso 1.000000 R
H12b H 0.4572(4) -0.0115(3) 0.8429(2) 0.0298(6) Uiso 1.000000 R
C4 C 0.7426(3) 0.5027(3) 0.58221(19) 0.0218(5) Uani 1.000000 .
C10 C 0.6963(3) 0.4476(3) 0.90369(18) 0.0233(5) Uani 1.000000 .
H10a H 0.7910(3) 0.5455(3) 0.94138(18) 0.0280(6) Uiso 1.000000 R
H10b H 0.6374(3) 0.4118(3) 0.95564(18) 0.0280(6) Uiso 1.000000 R
C8 C 0.6182(3) 0.5410(2) 0.74539(17) 0.0176(4) Uani 1.000000 .
H8 H 0.5195(3) 0.5781(2) 0.72248(17) 0.0212(5) Uiso 1.000000 R
C3 C 0.7259(3) 0.4102(3) 0.48328(19) 0.0251(5) Uani 1.000000 .
H3 H 0.7977(3) 0.4457(3) 0.43952(19) 0.0302(6) Uiso 1.000000 R
C7 C 0.8031(3) 0.6753(2) 0.80164(19) 0.0215(4) Uani 1.000000 .
H7a H 0.7870(3) 0.7395(2) 0.86237(19) 0.0258(5) Uiso 1.000000 R
H7b H 0.9060(3) 0.6459(2) 0.82928(19) 0.0258(5) Uiso 1.000000 R
C1 C 0.4975(3) 0.2158(3) 0.51529(19) 0.0250(5) Uani 1.000000 .
H1 H 0.4176(3) 0.1178(3) 0.49359(19) 0.0300(6) Uiso 1.000000 R
C14 C 0.1650(3) 0.2992(3) 0.66810(18) 0.0235(5) Uani 1.000000 .
C15 C 0.2558(3) 0.2092(3) 0.8251(2) 0.0256(5) Uani 1.000000 .
C11 C 0.7930(3) 0.3501(3) 0.8592(2) 0.0272(5) Uani 1.000000 .
H11a H 0.8789(3) 0.3403(3) 0.9187(2) 0.0327(6) Uiso 1.000000 R
H11b H 0.8680(3) 0.3935(3) 0.8158(2) 0.0327(6) Uiso 1.000000 R
C5 C 0.8858(4) 0.6583(3) 0.6258(2) 0.0306(5) Uani 1.000000 .
H5a H 1.0126(4) 0.6575(3) 0.6495(2) 0.0367(7) Uiso 1.000000 R
H5b H 0.8832(4) 0.7009(3) 0.5671(2) 0.0367(7) Uiso 1.000000 R
C6 C 0.8525(4) 0.7553(3) 0.7198(2) 0.0276(5) Uani 1.000000 .
H6a H 0.7487(4) 0.7838(3) 0.6921(2) 0.0332(6) Uiso 1.000000 R
H6b H 0.9667(4) 0.8432(3) 0.7557(2) 0.0332(6) Uiso 1.000000 R
C16 C 0.2142(4) 0.0608(3) 0.6308(2) 0.0277(5) Uani 1.000000 .
C13 C 0.7372(4) 0.0387(3) 0.9229(2) 0.0330(6) Uani 1.000000 .
H13a H 0.770(2) -0.014(2) 0.8646(2) 0.0494(8) Uiso 1.000000 GR
H13b H 0.8453(10) 0.1265(3) 0.9653(15) 0.0494(8) Uiso 1.000000 GR
H13c H 0.7015(11) -0.021(2) 0.9682(14) 0.0494(8) Uiso 1.000000 GR
C2 C 0.6032(4) 0.2652(3) 0.44891(19) 0.0280(5) Uani 1.000000 .
H2a H 0.5922(4) 0.2024(3) 0.38265(19) 0.0337(6) Uiso 1.000000 R

loop_
_atom_site_aniso_label
_atom_site_aniso_U_11
_atom_site_aniso_U_22
_atom_site_aniso_U_33
_atom_site_aniso_U_12
_atom_site_aniso_U_13
_atom_site_aniso_U_23
Br1 0.02975(17) 0.03046(17) 0.02592(17) 0.01831(12) 0.00824(11) 0.00377(11)
Mn1 0.0190(2) 0.0138(2) 0.0173(2) 0.00444(14) 0.00392(14) 0.00265(14)
S1 0.0266(3) 0.0196(3) 0.0228(3) 0.0112(2) 0.0085(2) 0.0064(2)
O1 0.0280(9) 0.0357(10) 0.0317(9) 0.0158(8) -0.0005(7) 0.0050(8)
N2 0.0212(9) 0.0166(9) 0.0172(9) 0.0074(7) 0.0063(7) 0.0047(7)
N1 0.0221(9) 0.0192(9) 0.0169(9) 0.0093(7) 0.0036(7) 0.0028(7)
O2 0.0389(11) 0.0555(13) 0.0410(11) 0.0176(10) 0.0230(9) 0.0238(10)
O3 0.0534(13) 0.0172(9) 0.0440(12) -0.0031(9) 0.0020(10) -0.0012(8)
C9 0.0188(10) 0.0181(10) 0.0178(10) 0.0090(8) 0.0034(8) 0.0052(8)
C12 0.0307(12) 0.0184(11) 0.0284(12) 0.0109(9) 0.0116(10) 0.0080(9)
C4 0.0217(11) 0.0269(12) 0.0227(11) 0.0144(9) 0.0073(9) 0.0108(9)
C10 0.0258(11) 0.0192(11) 0.0185(10) 0.0040(9) 0.0003(9) 0.0061(8)
C8 0.0199(10) 0.0151(10) 0.0194(10) 0.0078(8) 0.0065(8) 0.0058(8)
C3 0.0256(11) 0.0346(13) 0.0231(11) 0.0174(10) 0.0115(9) 0.0112(10)
C7 0.0212(10) 0.0162(10) 0.0240(11) 0.0053(9) 0.0062(9) 0.0033(9)
C1 0.0292(12) 0.0218(11) 0.0199(11) 0.0101(9) 0.0050(9) 0.0001(9)
C14 0.0257(12) 0.0182(10) 0.0201(11) 0.0029(9) 0.0058(9) 0.0029(8)
C15 0.0226(11) 0.0241(12) 0.0283(12) 0.0078(9) 0.0055(9) 0.0080(10)
C11 0.0201(11) 0.0212(11) 0.0363(13) 0.0055(9) 0.0004(10) 0.0113(10)
C5 0.0304(13) 0.0282(13) 0.0312(13) 0.0049(10) 0.0143(10) 0.0102(10)
C6 0.0301(13) 0.0203(12) 0.0311(13) 0.0062(10) 0.0091(10) 0.0102(10)
C16 0.0315(12) 0.0212(12) 0.0303(13) 0.0095(10) 0.0076(10) 0.0099(10)
C13 0.0419(15) 0.0297(13) 0.0384(14) 0.0213(12) 0.0151(12) 0.0172(11)
C2 0.0340(13) 0.0328(13) 0.0195(11) 0.0192(11) 0.0074(10) 0.0033(10)

loop_
_atom_type_symbol
_atom_type_scat_dispersion_real
_atom_type_scat_dispersion_imag
_atom_type_scat_Cromer_Mann_a1
_atom_type_scat_Cromer_Mann_a2
_atom_type_scat_Cromer_Mann_a3
_atom_type_scat_Cromer_Mann_a4
_atom_type_scat_Cromer_Mann_b1
_atom_type_scat_Cromer_Mann_b2
_atom_type_scat_Cromer_Mann_b3
_atom_type_scat_Cromer_Mann_b4
_atom_type_scat_Cromer_Mann_c
_atom_type_scat_source
_atom_type_scat_dispersion_source
C 0.01920 0.00962 2.31000 1.02000 1.58860 0.86500 20.84390 10.20750 0.56870 51.65120 0.215599998832 'International Tables Volume C Table 6.1.1.4 (pp. 500-502)' 'Henke, Gullikson and Davis, At. Data and Nucl. Data Tables, 1993, 54, 2'
H 0.00000 0.00000 0.49300 0.32291 0.14019 0.04081 10.51090 26.12570 3.14236 57.79970 0.0030380000826 'International Tables Volume C Table 6.1.1.4 (pp. 500-502)' 'Henke, Gullikson and Davis, At. Data and Nucl. Data Tables, 1993, 54, 2'
Mn -0.54371 2.83629 11.28190 7.35730 3.01930 2.24410 5.34090 0.34320 17.86740 83.75430 1.089599967 'International Tables Volume C Table 6.1.1.4 (pp. 500-502)' 'Henke, Gullikson and Davis, At. Data and Nucl. Data Tables, 1993, 54, 2'
O 0.05239 0.03377 3.04850 2.28680 1.54630 0.86700 13.27710 5.70110 0.32390 32.90890 0.250800013542 'International Tables Volume C Table 6.1.1.4 (pp. 500-502)' 'Henke, Gullikson and Davis, At. Data and Nucl. Data Tables, 1993, 54, 2'
N 0.03256 0.01839 12.21260 3.13220 2.01250 1.16630 0.00570 9.89330 28.99750 0.58260 -11.5290002823 'International Tables Volume C Table 6.1.1.4 (pp. 500-502)' 'Henke, Gullikson and Davis, At. Data and Nucl. Data Tables, 1993, 54, 2'
S 0.33537 0.55136 6.90530 5.20340 1.43790 1.58630 1.46790 22.21510 0.25360 56.17200 0.866900026798 'International Tables Volume C Table 6.1.1.4 (pp. 500-502)' 'Henke, Gullikson and Davis, At. Data and Nucl. Data Tables, 1993, 54, 2'
Br -0.67402 1.33011 17.17890 5.23580 5.63770 3.98510 2.17230 16.57960 0.26090 41.43280 2.95569992065 'International Tables Volume C Table 6.1.1.4 (pp. 500-502)' 'Henke, Gullikson and Davis, At. Data and Nucl. Data Tables, 1993, 54, 2'

loop_
_geom_angle_atom_site_label_1
_geom_angle_atom_site_label_2
_geom_angle_atom_site_label_3
_geom_angle
_geom_angle_site_symmetry_1
_geom_angle_site_symmetry_3
_geom_angle_publ_flag
N2 Mn1 S1 85.28(5) . . ?
N1 Mn1 S1 83.26(5) . . ?
N1 Mn1 N2 80.76(7) . . ?
C14 Mn1 S1 177.86(7) . . ?
C14 Mn1 N2 95.17(9) . . ?
C14 Mn1 N1 94.73(9) . . ?
C15 Mn1 S1 94.61(8) . . ?
C15 Mn1 N2 92.31(9) . . ?
C15 Mn1 N1 172.87(9) . . ?
C15 Mn1 C14 87.47(10) . . ?
C16 Mn1 S1 91.07(8) . . ?
C16 Mn1 N2 175.38(10) . . ?
C16 Mn1 N1 96.03(10) . . ?
C16 Mn1 C14 88.38(11) . . ?
C16 Mn1 C15 90.80(11) . . ?
C12 S1 Mn1 110.25(8) . . ?
C11 S1 Mn1 98.06(8) . . ?
C11 S1 C12 102.55(12) . . ?
C10 N2 Mn1 111.57(13) . . ?
C8 N2 Mn1 109.43(13) . . ?
C8 N2 C10 116.55(17) . . ?
C9 N1 Mn1 115.29(14) . . ?
C1 N1 Mn1 126.09(16) . . ?
C1 N1 C9 118.5(2) . . ?
C4 C9 N1 122.5(2) . . ?
C8 C9 N1 115.81(18) . . ?
C8 C9 C4 121.5(2) . . ?
C13 C12 S1 112.44(17) . . ?
C3 C4 C9 117.6(2) . . ?
C5 C4 C9 120.7(2) . . ?
C5 C4 C3 121.7(2) . . ?
C11 C10 N2 111.04(19) . . ?
C9 C8 N2 110.56(17) . . ?
C7 C8 N2 115.59(18) . . ?
C7 C8 C9 112.39(18) . . ?
C2 C3 C4 120.5(2) . . ?
C6 C7 C8 108.97(19) . . ?
C2 C1 N1 122.4(2) . . ?
O1 C14 Mn1 173.4(2) . . ?
O2 C15 Mn1 177.7(2) . . ?
C10 C11 S1 110.20(16) . . ?
C6 C5 C4 114.7(2) . . ?
C5 C6 C7 110.8(2) . . ?
O3 C16 Mn1 179.6(3) . . ?
C1 C2 C3 118.4(2) . . ?

loop_
_geom_bond_atom_site_label_1
_geom_bond_atom_site_label_2
_geom_bond_distance
_geom_bond_site_symmetry_2
_geom_bond_publ_flag
Mn1 S1 2.3665(6) . ?
Mn1 N2 2.0821(18) . ?
Mn1 N1 2.0620(19) . ?
Mn1 C14 1.831(3) . ?
Mn1 C15 1.809(2) . ?
Mn1 C16 1.796(3) . ?
S1 C12 1.825(2) . ?
S1 C11 1.822(2) . ?
O1 C14 1.137(3) . ?
N2 C10 1.485(3) . ?
N2 C8 1.491(3) . ?
N1 C9 1.349(3) . ?
N1 C1 1.346(3) . ?
O2 C15 1.144(3) . ?
O3 C16 1.152(3) . ?
C9 C4 1.395(3) . ?
C9 C8 1.503(3) . ?
C12 C13 1.515(3) . ?
C4 C3 1.383(3) . ?
C4 C5 1.509(3) . ?
C10 C11 1.507(4) . ?
C8 C7 1.527(3) . ?
C3 C2 1.383(4) . ?
C7 C6 1.530(3) . ?
C1 C2 1.381(4) . ?
C5 C6 1.523(4) . ?
